data_2212529
loop_
_publ_author_name
'De Simone, C. A.'
'L. C. de Souza'
'Imbroisi, D. de O.'
'Oliveira, J. F. T.'
'Pereira, M. A.'

_publ_section_title
;
 <i>rac</i>-4-Methoxy-6-phenyl-5,6-dihydro-2-pyrone
;
_journal_coeditor_code DN2126
_journal_issue 3
_journal_name_full 'Acta Crystallographica Section E'
_journal_page_first o1274
_journal_page_last o1275
_journal_paper_doi 10.1107/S1600536807006320
_journal_volume 63
_journal_year 2007
_chemical_formula_iupac 'C12 H12 O3'
_chemical_formula_moiety 'C12 H12 O3'
_chemical_formula_sum 'C12 H12 O3'
_chemical_formula_weight 204.22
_chemical_name_systematic
;
rac-4-Methoxy-6-phenyl-5,6-dihydro-2-pyrone
;
_space_group_IT_number 14
_symmetry_cell_setting monoclinic
_symmetry_space_group_name_Hall '-P 2ybc'
_symmetry_space_group_name_H-M 'P 1 21/c 1'
_atom_sites_solution_hydrogens geom
_atom_sites_solution_primary direct
_atom_sites_solution_secondary difmap
_audit_creation_method SHELXL-97
_cell_angle_alpha 90.00
_cell_angle_beta 94.49(3)
_cell_angle_gamma 90.00
_cell_formula_units_Z 4
_cell_length_a 5.669(2)
_cell_length_b 9.516(3)
_cell_length_c 19.091(4)
_cell_measurement_reflns_used 2364
_cell_measurement_temperature 293
_cell_measurement_theta_max 27.48
_cell_measurement_theta_min 1.9
_cell_volume 1026.7(5)
_computing_cell_refinement 'SCALEPACK (Otwinowski & Minor, 1997)'
_computing_data_collection 'COLLECT (Nonius, 2000)'
_computing_data_reduction 'SCALEPACK and DENZO (Otwinowski & Minor, 1997)'
_computing_molecular_graphics 'ORTEP-3 for Windows (Farrugia, 1997)'
_computing_publication_material 'WinGX (Farrugia, 1999)'
_computing_structure_refinement 'SHELXL97 (Sheldrick, 1997)'
_computing_structure_solution 'SHELXS97 (Sheldrick, 1997)'
_diffrn_detector_area_resol_mean 9
_diffrn_measured_fraction_theta_full 0.989
_diffrn_measured_fraction_theta_max 0.989
_diffrn_measurement_device_type 'Nonius KappaCCD'
_diffrn_measurement_method '\f? \w?'
_diffrn_radiation_monochromator 'horizonally mounted graphite crystal'
_diffrn_radiation_source 'Enraf--Nonius FR590'
_diffrn_radiation_type MoK\a
_diffrn_radiation_wavelength 0.71073
_diffrn_reflns_av_R_equivalents 0.0380
_diffrn_reflns_av_sigmaI/netI 0.0555
_diffrn_reflns_limit_h_max 7
_diffrn_reflns_limit_h_min -7
_diffrn_reflns_limit_k_max 11
_diffrn_reflns_limit_k_min -12
_diffrn_reflns_limit_l_max 24
_diffrn_reflns_limit_l_min -24
_diffrn_reflns_number 4386
_diffrn_reflns_theta_full 27.48
_diffrn_reflns_theta_max 27.48
_diffrn_reflns_theta_min 2.39
_exptl_absorpt_coefficient_mu 0.095
_exptl_absorpt_correction_type none
_exptl_crystal_colour colourless
_exptl_crystal_density_diffrn 1.321
_exptl_crystal_density_method 'not measured'
_exptl_crystal_description prism
_exptl_crystal_F_000 432
_exptl_crystal_size_max 0.25
_exptl_crystal_size_mid 0.20
_exptl_crystal_size_min 0.15
_refine_diff_density_max 0.285
_refine_diff_density_min -0.313
_refine_ls_extinction_method none
_refine_ls_goodness_of_fit_ref 1.091
_refine_ls_hydrogen_treatment constr
_refine_ls_matrix_type full
_refine_ls_number_parameters 136
_refine_ls_number_reflns 2334
_refine_ls_number_restraints 0
_refine_ls_restrained_S_all 1.091
_refine_ls_R_factor_all 0.0982
_refine_ls_R_factor_gt 0.0529
_refine_ls_shift/su_max 0.000
_refine_ls_shift/su_mean 0.000
_refine_ls_structure_factor_coef Fsqd
_refine_ls_weighting_details 'calc w=1/[\s^2^(Fo^2^)+(0.0854P)^2^] where P=(Fo^2^+2Fc^2^)/3'
_refine_ls_weighting_scheme calc
_refine_ls_wR_factor_gt 0.1348
_refine_ls_wR_factor_ref 0.1686
_reflns_number_gt 1436
_reflns_number_total 2334
_reflns_threshold_expression I>2\s(I)
_cod_data_source_file dn2126.cif
_cod_data_source_block I
_cod_original_sg_symbol_H-M 'P 21/c'
_cod_database_code 2212529
_cod_database_fobs_code 2212529

loop_
_symmetry_equiv_pos_as_xyz
'x, y, z'
'-x, y+1/2, -z+1/2'
'-x, -y, -z'
'x, -y-1/2, z-1/2'

loop_
_atom_site_type_symbol
_atom_site_label
_atom_site_fract_x
_atom_site_fract_y
_atom_site_fract_z
_atom_site_U_iso_or_equiv
_atom_site_adp_type
_atom_site_calc_flag
_atom_site_refinement_flags
_atom_site_occupancy
O O1 1.0872(2) 0.56057(13) 0.13379(7) 0.0525(4) Uani d . 1
O O2 1.3115(3) 0.64806(15) 0.05567(9) 0.0637(5) Uani d . 1
O O3 1.0857(3) 0.17208(14) 0.03831(8) 0.0592(4) Uani d . 1
C C2 1.2229(3) 0.5439(2) 0.07862(11) 0.0499(5) Uani d . 1
C C3 1.2444(3) 0.4041(2) 0.04927(11) 0.0511(5) Uani d . 1
H H3 1.3572 0.3867 0.0175 0.061 Uiso calc R 1
C C4 1.1032(3) 0.3004(2) 0.06758(11) 0.0496(5) Uani d . 1
C C5 0.9407(4) 0.3202(2) 0.12429(12) 0.0550(5) Uani d . 1
H H5A 0.9285 0.2333 0.1503 0.066 Uiso calc R 1
H H5B 0.7841 0.3449 0.1039 0.066 Uiso calc R 1
C C6 1.0344(3) 0.4360(2) 0.17348(11) 0.0501(5) Uani d . 1
H H6 1.1815 0.4031 0.1986 0.060 Uiso calc R 1
C C7 0.8658(3) 0.4772(2) 0.22671(10) 0.0481(5) Uani d . 1
C C8 0.8750(4) 0.4073(2) 0.29065(12) 0.0583(6) Uani d . 1
H H8 0.9906 0.3393 0.3007 0.070 Uiso calc R 1
C C9 0.7158(4) 0.4369(3) 0.33944(12) 0.0663(6) Uani d . 1
H H9 0.7226 0.3881 0.3817 0.080 Uiso calc R 1
C C10 0.5468(4) 0.5387(3) 0.32558(12) 0.0641(6) Uani d . 1
H H10 0.4398 0.5594 0.3587 0.077 Uiso calc R 1
C C11 0.5359(4) 0.6098(3) 0.26298(13) 0.0635(6) Uani d . 1
H H11 0.4222 0.6793 0.2538 0.076 Uiso calc R 1
C C12 0.6933(3) 0.5788(2) 0.21332(12) 0.0570(6) Uani d . 1
H H12 0.6832 0.6264 0.1707 0.068 Uiso calc R 1
C C13 1.2277(4) 0.1445(3) -0.01912(14) 0.0716(7) Uani d . 1
H H13A 1.1993 0.0504 -0.0357 0.107 Uiso calc R 1
H H13B 1.3919 0.1551 -0.0036 0.107 Uiso calc R 1
H H13C 1.1868 0.2097 -0.0565 0.107 Uiso calc R 1

loop_
_atom_site_aniso_label
_atom_site_aniso_U_11
_atom_site_aniso_U_22
_atom_site_aniso_U_33
_atom_site_aniso_U_12
_atom_site_aniso_U_13
_atom_site_aniso_U_23
O1 0.0612(8) 0.0451(8) 0.0528(8) -0.0094(6) 0.0148(7) -0.0013(6)
O3 0.0741(9) 0.0434(8) 0.0619(9) -0.0097(6) 0.0164(8) -0.0072(7)
O2 0.0741(9) 0.0498(9) 0.0697(10) -0.0189(7) 0.0204(8) -0.0023(7)
C4 0.0535(11) 0.0428(11) 0.0525(12) -0.0042(8) 0.0037(9) -0.0011(9)
C7 0.0480(10) 0.0462(11) 0.0503(11) -0.0064(8) 0.0056(8) -0.0004(9)
C2 0.0494(10) 0.0511(11) 0.0496(11) -0.0088(8) 0.0065(9) -0.0017(9)
C6 0.0521(10) 0.0465(11) 0.0524(12) -0.0055(8) 0.0078(9) 0.0036(9)
C3 0.0511(10) 0.0496(12) 0.0537(12) -0.0061(8) 0.0107(9) -0.0028(9)
C8 0.0682(12) 0.0531(12) 0.0541(13) 0.0075(9) 0.0073(10) 0.0072(10)
C12 0.0554(12) 0.0625(14) 0.0531(12) -0.0014(9) 0.0032(10) 0.0099(10)
C11 0.0516(11) 0.0689(14) 0.0706(16) 0.0084(10) 0.0076(11) 0.0072(12)
C5 0.0583(11) 0.0480(11) 0.0600(13) -0.0098(9) 0.0130(10) -0.0013(10)
C9 0.0837(16) 0.0654(15) 0.0512(13) 0.0000(12) 0.0145(12) 0.0068(11)
C13 0.0877(16) 0.0548(14) 0.0755(17) -0.0071(12) 0.0267(14) -0.0155(12)
C10 0.0635(12) 0.0709(15) 0.0597(14) 0.0013(11) 0.0156(11) -0.0035(12)

loop_
_atom_type_symbol
_atom_type_description
_atom_type_scat_dispersion_real
_atom_type_scat_dispersion_imag
_atom_type_scat_source
C C 0.0033 0.0016 'International Tables Vol C Tables 4.2.6.8 and 6.1.1.4'
H H 0.0000 0.0000 'International Tables Vol C Tables 4.2.6.8 and 6.1.1.4'
O O 0.0106 0.0060 'International Tables Vol C Tables 4.2.6.8 and 6.1.1.4'

loop_
_geom_angle_atom_site_label_1
_geom_angle_atom_site_label_2
_geom_angle_atom_site_label_3
_geom_angle
C2 O1 C6 117.44(15)
C4 O3 C13 117.17(15)
C3 C4 O3 126.11(18)
C3 C4 C5 121.04(18)
O3 C4 C5 112.84(16)
C12 C7 C8 118.34(18)
C12 C7 C6 122.39(18)
C8 C7 C6 119.21(19)
O2 C2 O1 117.43(18)
O2 C2 C3 124.16(18)
O1 C2 C3 118.36(16)
O1 C6 C7 107.95(16)
O1 C6 C5 110.29(17)
C7 C6 C5 113.46(15)
O1 C6 H6 108.3
C7 C6 H6 108.3
C5 C6 H6 108.3
C4 C3 C2 120.40(17)
C4 C3 H3 119.8
C2 C3 H3 119.8
C9 C8 C7 121.0(2)
C9 C8 H8 119.5
C7 C8 H8 119.5
C7 C12 C11 120.4(2)
C7 C12 H12 119.8
C11 C12 H12 119.8
C10 C11 C12 120.3(2)
C10 C11 H11 119.9
C12 C11 H11 119.9
C4 C5 C6 109.62(16)
C4 C5 H5A 109.7
C6 C5 H5A 109.7
C4 C5 H5B 109.7
C6 C5 H5B 109.7
H5A C5 H5B 108.2
C10 C9 C8 119.9(2)
C10 C9 H9 120.0
C8 C9 H9 120.0
O3 C13 H13A 109.5
O3 C13 H13B 109.5
H13A C13 H13B 109.5
O3 C13 H13C 109.5
H13A C13 H13C 109.5
H13B C13 H13C 109.5
C11 C10 C9 120.0(2)
C11 C10 H10 120.0
C9 C10 H10 120.0

loop_
_geom_bond_atom_site_label_1
_geom_bond_atom_site_label_2
_geom_bond_distance
O1 C2 1.361(2)
O1 C6 1.451(2)
O3 C4 1.343(2)
O3 C13 1.434(3)
O2 C2 1.209(2)
C4 C3 1.334(3)
C4 C5 1.487(3)
C7 C12 1.384(3)
C7 C8 1.388(3)
C7 C6 1.501(3)
C2 C3 1.452(3)
C6 C5 1.517(3)
C6 H6 0.9800
C3 H3 0.9300
C8 C9 1.376(3)
C8 H8 0.9300
C12 C11 1.384(3)
C12 H12 0.9300
C11 C10 1.370(3)
C11 H11 0.9300
C5 H5A 0.9700
C5 H5B 0.9700
C9 C10 1.374(3)
C9 H9 0.9300
C13 H13A 0.9600
C13 H13B 0.9600
C13 H13C 0.9600
C10 H10 0.9300

loop_
_geom_hbond_atom_site_label_D
_geom_hbond_atom_site_label_H
_geom_hbond_atom_site_label_A
_geom_hbond_site_symmetry_A
_geom_hbond_distance_DH
_geom_hbond_distance_HA
_geom_hbond_distance_DA
_geom_hbond_angle_DHA
_geom_hbond_publ_flag
C3 H3 O2 3_865 0.93 2.45 3.375(3) 173 yes
C9 H9 O2 2_745 0.93 2.59 3.411(3) 147 yes
C13 H13A O3 3_755 0.96 2.66 3.502(3) 147 yes

loop_
_cod_related_entry_id
_cod_related_entry_database
_cod_related_entry_code
1 ChemSpider 10513502
